data_1008903
loop_
_publ_author_name
'Bacmann, M'
'Lambert-Andron, B'

_publ_section_title
;
Structures cristallines de Co3 U2 O8 a 300 K et 110 K
;
_journal_coden_ASTM PSSABA
_journal_name_full
;
Physica Status Solidi, Sectio A: Applied Research
;
_journal_page_first 833
_journal_page_last 837
_journal_paper_doi 10.1002/pssa.2210720249
_journal_volume 72
_journal_year 1982
_chemical_formula_structural 'Co3 U2 O8'
_chemical_formula_sum 'Co3 O8 U2'
_chemical_name_systematic 'Tricobalt diuranium(V) oxide - HT'
_space_group_IT_number 58
_symmetry_cell_setting orthorhombic
_symmetry_Int_Tables_number 58
_symmetry_space_group_name_Hall '-P 2 2n'
_symmetry_space_group_name_H-M 'P n n m'
_cell_angle_alpha 90
_cell_angle_beta 90
_cell_angle_gamma 90
_cell_formula_units_Z 2
_cell_length_a 5.11(1)
_cell_length_b 10.3(0)
_cell_length_c 6.15(1)
_cell_volume 323.7
_refine_ls_R_factor_all 0.025
_cod_database_code 1008903

loop_
_symmetry_equiv_pos_as_xyz
x,y,z
-x,-y,z
1/2+x,1/2-y,1/2-z
1/2-x,1/2+y,1/2-z
-x,-y,-z
x,y,-z
1/2-x,1/2+y,1/2+z
1/2+x,1/2-y,1/2+z

loop_
_atom_site_label
_atom_site_type_symbol
_atom_site_symmetry_multiplicity
_atom_site_Wyckoff_symbol
_atom_site_fract_x
_atom_site_fract_y
_atom_site_fract_z
_atom_site_occupancy
_atom_site_attached_hydrogens
_atom_site_calc_flag
U1 U5+ 4 g 0.9600(24) 0.2699(10) 0. 1. 0 d
Co1 Co2+ 4 e 0. 0. 0.2611(55) 1. 0 d
Co2 Co2+ 2 d 0. 0.5 0.5 1. 0 d
O1 O2- 8 h 0.2161(17) 0.3437(10) 0.2612(23) 1. 0 d
O2 O2- 4 g 0.2841(27) 0.5818(14) 0. 1. 0 d
O3 O2- 4 g 0.1884(18) 0.0981(15) 0. 1. 0 d

loop_
_atom_type_symbol
_atom_type_oxidation_number
U5+ 5.000
Co2+ 2.000
O2- -2.000
